data_4343170
loop_
_publ_author_name
'Sietzen, Malte'
'Wadepohl, Hubert'
'Ballmann, Joachim'

_publ_section_title
;
 Synthesis and reactivity of cyclometalated triamidophosphine complexes of
 niobium and tantalum.
;
_journal_issue 8
_journal_name_full 'Inorganic chemistry'
_journal_page_first 4094
_journal_page_last 4103
_journal_paper_doi 10.1021/acs.inorgchem.5b00333
_journal_volume 54
_journal_year 2015
_chemical_formula_moiety 'C46 H44 F3 N3 Nb O3 P S'
_chemical_formula_sum 'C49.5 H48 F3 N3 Nb O3 P S'
_chemical_formula_weight 945.85
_chemical_properties_physical air-sensitive
_space_group_crystal_system triclinic
_space_group_IT_number 2
_space_group_name_Hall '-P 1'
_space_group_name_H-M_alt 'P -1'
_symmetry_cell_setting triclinic
_symmetry_Int_Tables_number 2
_symmetry_space_group_name_Hall '-P 1'
_symmetry_space_group_name_H-M 'P -1'
_atom_sites_solution_hydrogens geom
_atom_sites_solution_primary iterative
_atom_sites_solution_secondary difmap
_audit_block_code ba_ms16
_audit_creation_date
;
'Thu Jul 03 11:50:11 2014'
;
_audit_update_record 'Thu Jul  3 12:16:37 CEST 2014'
_cell_angle_alpha 106.3805(17)
_cell_angle_beta 107.6771(15)
_cell_angle_gamma 105.6233(15)
_cell_formula_units_Z 2
_cell_length_a 12.93050(18)
_cell_length_b 13.1452(3)
_cell_length_c 15.4214(3)
_cell_measurement_reflns_used 23309
_cell_measurement_temperature 120(1)
_cell_measurement_theta_max 28.3770
_cell_measurement_theta_min 3.8930
_cell_volume 2208.09(9)
_computing_cell_refinement
;
CrysAlisPro, Agilent Technologies,
Version 1.171.37.33 (release 27-03-2014 CrysAlis171 .NET)
(compiled Mar 27 2014,17:12:48)
;
_computing_data_collection
;
CrysAlisPro, Agilent Technologies,
Version 1.171.37.33 (release 27-03-2014 CrysAlis171 .NET)
(compiled Mar 27 2014,17:12:48)
;
_computing_data_reduction
;
CrysAlisPro, Agilent Technologies,
Version 1.171.37.33 (release 27-03-2014 CrysAlis171 .NET)
(compiled Mar 27 2014,17:12:48)
;
_computing_molecular_graphics 'Olex2 (Dolomanov et al., 2009)'
_computing_publication_material 'encif (Wadepohl, 2009-14); encifer 1.4 (CCDC, 2011)'
_computing_structure_refinement 'ShelXL (Sheldrick, 2008)'
_computing_structure_solution 'SUPERFLIP (Palatinus, 2007-2009)'
_diffrn_ambient_environment N~2~
_diffrn_ambient_temperature 120(1)
_diffrn_detector 'CCD plate'
_diffrn_detector_area_resol_mean 7.9621
_diffrn_detector_type Eos
_diffrn_measured_fraction_theta_full 0.998
_diffrn_measured_fraction_theta_max 0.934
_diffrn_measurement_details
;
  1 omega   -8.00   89.00   0.5000   20.0000
omega____ theta____ kappa____ phi______ frames
    -       18.6942   77.0000  -30.0000 194

  2 omega  -47.00  -17.00   0.5000   20.0000
omega____ theta____ kappa____ phi______ frames
    -       18.6942  -77.0000  -60.0000 60

  3 omega   13.00   49.00   0.5000   20.0000
omega____ theta____ kappa____ phi______ frames
    -       18.6942  -77.0000  -60.0000 72

  4 omega   -2.00   83.00   0.5000   20.0000
omega____ theta____ kappa____ phi______ frames
    -       18.6942   57.0000   90.0000 170

  5 omega  -11.00   89.00   0.5000   20.0000
omega____ theta____ kappa____ phi______ frames
    -       18.6942   77.0000 -180.0000 200

  6 omega   17.00   77.00   0.5000   20.0000
omega____ theta____ kappa____ phi______ frames
    -       18.6942   57.0000  -90.0000 120

  7 omega  -32.00   49.00   0.5000   20.0000
omega____ theta____ kappa____ phi______ frames
    -       18.6942  -77.0000   30.0000 162

  8 omega  -44.00   49.00   0.5000   20.0000
omega____ theta____ kappa____ phi______ frames
    -       18.6942  -77.0000 -150.0000 186

  9 omega   17.00   49.00   0.5000   20.0000
omega____ theta____ kappa____ phi______ frames
    -       18.6942  -77.0000 -120.0000 64

 10 omega   22.00   49.00   0.5000   20.0000
omega____ theta____ kappa____ phi______ frames
    -       18.6942  -77.0000  150.0000 54

 11 omega   22.00   49.00   0.5000   20.0000
omega____ theta____ kappa____ phi______ frames
    -       18.6942  -77.0000   60.0000 54

 12 omega    2.00   31.00   0.5000   20.0000
omega____ theta____ kappa____ phi______ frames
    -       18.6942   38.0000  -90.0000 58

 13 omega  -48.00    8.00   0.5000   20.0000
omega____ theta____ kappa____ phi______ frames
    -       18.6942  -77.0000  -30.0000 112

 14 omega   18.00   49.00   0.5000   20.0000
omega____ theta____ kappa____ phi______ frames
    -       18.6942  -77.0000  -30.0000 62

 15 omega  -47.00   50.00   0.5000   20.0000
omega____ theta____ kappa____ phi______ frames
    -       18.6942  -79.0000  117.1702 194

 16 omega   -3.00   87.00   0.5000   20.0000
omega____ theta____ kappa____ phi______ frames
    -       18.6942   57.0000  150.0000 180

 17 omega  -51.00   48.00   0.5000   20.0000
omega____ theta____ kappa____ phi______ frames
    -       18.6942  -75.0000 -145.0000 198

 18 omega  -54.00   44.00   0.5000   20.0000
omega____ theta____ kappa____ phi______ frames
    -       18.6942  -38.0000  -30.0000 196

 19 omega   -3.00   87.00   0.5000   20.0000
omega____ theta____ kappa____ phi______ frames
    -       18.6942   57.0000  -90.0000 180

 20 omega   -3.00   87.00   0.5000   20.0000
omega____ theta____ kappa____ phi______ frames
    -       18.6942   57.0000   60.0000 180

 21 omega  -47.00   50.00   0.5000   20.0000
omega____ theta____ kappa____ phi______ frames
    -       18.6942  -79.0000  117.1702 194

 22 omega  -50.00   40.00   0.5000   20.0000
omega____ theta____ kappa____ phi______ frames
    -       18.6942  -57.0000  -90.0000 180

 23 omega  -50.00   40.00   0.5000   20.0000
omega____ theta____ kappa____ phi______ frames
    -       18.6942  -57.0000    0.0000 180

 24 omega  -51.00  -26.00   0.5000   20.0000
omega____ theta____ kappa____ phi______ frames
    -       18.6942  -77.0000  -90.0000 50

 25 omega  -54.00   44.00   0.5000   20.0000
omega____ theta____ kappa____ phi______ frames
    -       18.6942  -38.0000   60.0000 196

;
_diffrn_measurement_device 'four-circle diffractometer'
_diffrn_measurement_device_type 'Agilent SuperNova, Dual, Cu at zero, Eos'
_diffrn_measurement_method '\w scans'
_diffrn_measurement_specimen_support 'polyimid foil'
_diffrn_orient_matrix_UB_11 0.0503517000
_diffrn_orient_matrix_UB_12 -0.0062047000
_diffrn_orient_matrix_UB_13 -0.0063680000
_diffrn_orient_matrix_UB_21 0.0368670000
_diffrn_orient_matrix_UB_22 0.0512386000
_diffrn_orient_matrix_UB_23 0.0429314000
_diffrn_orient_matrix_UB_31 0.0029495000
_diffrn_orient_matrix_UB_32 -0.0325702000
_diffrn_orient_matrix_UB_33 0.0296873000
_diffrn_radiation_monochromator mirror
_diffrn_radiation_probe x-ray
_diffrn_radiation_type 'Mo K\a'
_diffrn_radiation_wavelength 0.71073
_diffrn_reflns_av_R_equivalents 0.0541
_diffrn_reflns_av_unetI/netI 0.0383
_diffrn_reflns_Laue_measured_fraction_full 0.998
_diffrn_reflns_Laue_measured_fraction_max 0.934
_diffrn_reflns_limit_h_max 17
_diffrn_reflns_limit_h_min -17
_diffrn_reflns_limit_k_max 17
_diffrn_reflns_limit_k_min -17
_diffrn_reflns_limit_l_max 20
_diffrn_reflns_limit_l_min -20
_diffrn_reflns_number 76928
_diffrn_reflns_point_group_measured_fraction_full 0.998
_diffrn_reflns_point_group_measured_fraction_max 0.934
_diffrn_reflns_theta_full 25.242
_diffrn_reflns_theta_max 28.993
_diffrn_reflns_theta_min 3.307
_diffrn_source 'microfocus X-Ray tube'
_exptl_absorpt_coefficient_mu 0.415
_exptl_absorpt_correction_T_max 0.980
_exptl_absorpt_correction_T_min 0.928
_exptl_absorpt_correction_type gaussian
_exptl_absorpt_process_details
;
CrysAlisPro, Agilent Technologies,
Version 1.171.37.33 (release 27-03-2014 CrysAlis171 .NET)
(compiled Mar 27 2014,17:12:48)
Numerical absorption correction based on gaussian integration over
            a multifaceted crystal model
Empirical absorption correction using spherical harmonics,
 implemented in SCALE3 ABSPACK scaling algorithm.
;
_exptl_crystal_colour orange
_exptl_crystal_colour_primary orange
_exptl_crystal_density_diffrn 1.423
_exptl_crystal_description plate
_exptl_crystal_F_000 978
_exptl_crystal_size_max 0.2511
_exptl_crystal_size_mid 0.2047
_exptl_crystal_size_min 0.0651
_refine_diff_density_max 0.822
_refine_diff_density_min -1.035
_refine_diff_density_rms 0.097
_refine_ls_extinction_method none
_refine_ls_goodness_of_fit_ref 1.278
_refine_ls_hydrogen_treatment constr
_refine_ls_matrix_type full
_refine_ls_number_parameters 529
_refine_ls_number_reflns 10965
_refine_ls_number_restraints 0
_refine_ls_restrained_S_all 1.278
_refine_ls_R_factor_all 0.0648
_refine_ls_R_factor_gt 0.0596
_refine_ls_shift/su_max 0.001
_refine_ls_shift/su_mean 0.000
_refine_ls_structure_factor_coef Fsqd
_refine_ls_weighting_details 'w=1/[\s^2^(Fo^2^)+(0.0357P)^2^+4.4885P] where P=(Fo^2^+2Fc^2^)/3'
_refine_ls_weighting_scheme calc
_refine_ls_wR_factor_gt 0.1226
_refine_ls_wR_factor_ref 0.1244
_reflns_Friedel_coverage 0.000
_reflns_number_gt 10404
_reflns_number_total 10965
_reflns_threshold_expression 'I > 2\s(I)'
_cod_data_source_file ic5b00333_si_001.cif
_cod_data_source_block ba_ms16_sq
_cod_original_cell_volume 2208.08(7)
_cod_original_formula_sum 'C49.50 H48 F3 N3 Nb O3 P S'
_cod_database_code 4343170
_audit_block_refno 2089
_audit_block_usercomment 'MS260, plate, orange'
_shelxl_version_number 2014-3
_chemical_oxdiff_formula 'C53 H52 F3 N3 Nb O3 P S'
_chemical_oxdiff_usercomment 'MS260, plate, orange'
_shelx_space_group_comment
;
The symmetry employed for this shelxl refinement is uniquely defined
by the following loop, which should always be used as a source of
symmetry information in preference to the above space-group names.
They are only intended as comments.
;
_shelx_estimated_absorpt_t_max 0.960
_shelx_estimated_absorpt_t_min 0.960
_reflns_odcompleteness_completeness 99.79
_reflns_odcompleteness_iscentric 1
_reflns_odcompleteness_theta 26.32
_olex2_refinement_description
;
1. Fixed Uiso
 At 1.2 times of:
  All C(H) groups, All C(H,H) groups
 At 1.5 times of:
  All C(H,H,H) groups
2.a Ternary CH refined with riding coordinates:
 C1(H1)
2.b Secondary CH2 refined with riding coordinates:
 C16(H16A,H16B), C31(H31A,H31B)
2.c Aromatic/amide H refined with riding coordinates:
 C4(H4), C5(H5), C6(H6), C7(H7), C9(H9), C11(H11), C13(H13), C19(H19),
 C20(H20), C21(H21), C22(H22), C24(H24), C26(H26), C28(H28), C34(H34), C35(H35),
  C36(H36), C37(H37), C39(H39), C41(H41), C43(H43)
2.d Idealised Me refined as rotating group:
 C14(H14A,H14B,H14C), C15(H15A,H15B,H15C), C29(H29A,H29B,H29C), C30(H30A,H30B,
 H30C), C44(H44A,H44B,H44C), C45(H45A,H45B,H45C)
;
_olex2_submission_special_instructions 'No special instructions were received'
_cell_oxdiff_length_a 12.93050(18)
_cell_oxdiff_length_b 13.1452(2)
_cell_oxdiff_length_c 15.4214(3)
_cell_oxdiff_angle_alpha 106.3805(17)
_cell_oxdiff_angle_beta 107.6771(15)
_cell_oxdiff_angle_gamma 105.6233(15)
_cell_oxdiff_volume 2208.09(6)
_cell_oxdiff_measurement_reflns_used 23309

loop_
_symmetry_equiv_pos_as_xyz
'x, y, z'
'-x, -y, -z'

loop_
_atom_site_label
_atom_site_type_symbol
_atom_site_fract_x
_atom_site_fract_y
_atom_site_fract_z
_atom_site_U_iso_or_equiv
_atom_site_adp_type
_atom_site_occupancy
_atom_site_site_symmetry_order
_atom_site_calc_flag
_atom_site_refinement_flags_posn
Nb Nb 0.62148(2) 0.71198(2) 0.37493(2) 0.01078(7) Uani 1 1 d .
S S 0.38136(6) 0.53960(6) 0.26657(5) 0.01491(15) Uani 1 1 d .
P P 0.71920(6) 0.88825(6) 0.53486(6) 0.01317(15) Uani 1 1 d .
F1 F 0.18401(19) 0.5602(2) 0.18969(18) 0.0411(6) Uani 1 1 d .
F2 F 0.3200(2) 0.6535(2) 0.1575(2) 0.0478(7) Uani 1 1 d .
F3 F 0.2351(2) 0.4691(2) 0.08370(16) 0.0460(6) Uani 1 1 d .
O1 O 0.41881(18) 0.64218(19) 0.35590(16) 0.0173(4) Uani 1 1 d .
O2 O 0.48391(18) 0.54580(18) 0.24096(16) 0.0164(4) Uani 1 1 d .
O3 O 0.3166(2) 0.4314(2) 0.26354(18) 0.0232(5) Uani 1 1 d .
N1 N 0.7496(2) 0.6929(2) 0.33581(19) 0.0153(5) Uani 1 1 d .
N2 N 0.6362(2) 0.6456(2) 0.48183(18) 0.0142(5) Uani 1 1 d .
N3 N 0.5623(2) 0.8173(2) 0.31455(18) 0.0144(5) Uani 1 1 d .
C1 C 0.8032(3) 0.8096(3) 0.3991(2) 0.0159(6) Uani 1 1 d .
H1 H 0.8104 0.8640 0.3650 0.019 Uiso 1 1 calc R
C2 C 0.8984(3) 0.8530(3) 0.5008(2) 0.0164(6) Uani 1 1 d .
C3 C 0.8731(3) 0.9068(3) 0.5795(2) 0.0165(6) Uani 1 1 d .
C4 C 0.9563(3) 0.9566(3) 0.6773(2) 0.0213(6) Uani 1 1 d .
H4 H 0.9377 0.9925 0.7300 0.026 Uiso 1 1 calc R
C5 C 1.0679(3) 0.9526(3) 0.6965(3) 0.0250(7) Uani 1 1 d .
H5 H 1.1269 0.9882 0.7624 0.030 Uiso 1 1 calc R
C6 C 1.0923(3) 0.8967(3) 0.6190(3) 0.0261(7) Uani 1 1 d .
H6 H 1.1675 0.8927 0.6327 0.031 Uiso 1 1 calc R
C7 C 1.0090(3) 0.8468(3) 0.5223(3) 0.0223(7) Uani 1 1 d .
H7 H 1.0270 0.8082 0.4702 0.027 Uiso 1 1 calc R
C8 C 0.7798(3) 0.6348(3) 0.2621(2) 0.0165(6) Uani 1 1 d .
C9 C 0.7194(3) 0.5164(3) 0.2073(2) 0.0182(6) Uani 1 1 d .
H9 H 0.6542 0.4757 0.2173 0.022 Uiso 1 1 calc R
C10 C 0.7536(3) 0.4573(3) 0.1384(2) 0.0200(6) Uani 1 1 d .
C11 C 0.8469(3) 0.5190(3) 0.1221(2) 0.0209(6) Uani 1 1 d .
H11 H 0.8714 0.4789 0.0759 0.025 Uiso 1 1 calc R
C12 C 0.9046(3) 0.6377(3) 0.1720(2) 0.0196(6) Uani 1 1 d .
C13 C 0.8719(3) 0.6957(3) 0.2435(2) 0.0177(6) Uani 1 1 d .
H13 H 0.9123 0.7765 0.2795 0.021 Uiso 1 1 calc R
C14 C 0.6910(3) 0.3288(3) 0.0814(3) 0.0275(7) Uani 1 1 d .
H14A H 0.6350 0.2982 0.1075 0.041 Uiso 1 1 calc GR
H14B H 0.7488 0.2930 0.0885 0.041 Uiso 1 1 calc GR
H14C H 0.6486 0.3117 0.0111 0.041 Uiso 1 1 calc GR
C15 C 1.0004(3) 0.7037(3) 0.1484(3) 0.0270(7) Uani 1 1 d .
H15A H 1.0773 0.7123 0.1936 0.040 Uiso 1 1 calc GR
H15B H 0.9990 0.7799 0.1565 0.040 Uiso 1 1 calc GR
H15C H 0.9870 0.6615 0.0799 0.040 Uiso 1 1 calc GR
C16 C 0.5766(3) 0.6571(3) 0.5498(2) 0.0168(6) Uani 1 1 d .
H16A H 0.5810 0.5992 0.5787 0.020 Uiso 1 1 calc R
H16B H 0.4922 0.6357 0.5093 0.020 Uiso 1 1 calc R
C17 C 0.6195(3) 0.7727(3) 0.6351(2) 0.0166(6) Uani 1 1 d .
C18 C 0.6785(3) 0.8801(3) 0.6369(2) 0.0158(6) Uani 1 1 d .
C19 C 0.7083(3) 0.9809(3) 0.7186(2) 0.0215(6) Uani 1 1 d .
H19 H 0.7497 1.0536 0.7204 0.026 Uiso 1 1 calc R
C20 C 0.6780(3) 0.9756(3) 0.7967(3) 0.0272(7) Uani 1 1 d .
H20 H 0.6987 1.0443 0.8514 0.033 Uiso 1 1 calc R
C21 C 0.6174(3) 0.8693(3) 0.7942(3) 0.0269(7) Uani 1 1 d .
H21 H 0.5953 0.8651 0.8468 0.032 Uiso 1 1 calc R
C22 C 0.5893(3) 0.7695(3) 0.7148(2) 0.0223(7) Uani 1 1 d .
H22 H 0.5487 0.6972 0.7142 0.027 Uiso 1 1 calc R
C23 C 0.7225(3) 0.5971(3) 0.5066(2) 0.0159(6) Uani 1 1 d .
C24 C 0.7192(3) 0.5043(3) 0.4324(2) 0.0172(6) Uani 1 1 d .
H24 H 0.6600 0.4749 0.3671 0.021 Uiso 1 1 calc R
C25 C 0.8011(3) 0.4543(3) 0.4524(3) 0.0214(7) Uani 1 1 d .
C26 C 0.8862(3) 0.4977(3) 0.5492(3) 0.0242(7) Uani 1 1 d .
H26 H 0.9432 0.4650 0.5636 0.029 Uiso 1 1 calc R
C27 C 0.8896(3) 0.5879(3) 0.6251(3) 0.0224(7) Uani 1 1 d .
C28 C 0.8076(3) 0.6381(3) 0.6028(2) 0.0193(6) Uani 1 1 d .
H28 H 0.8100 0.7007 0.6538 0.023 Uiso 1 1 calc R
C29 C 0.7942(3) 0.3535(3) 0.3705(3) 0.0301(8) Uani 1 1 d .
H29A H 0.7188 0.2891 0.3457 0.045 Uiso 1 1 calc GR
H29B H 0.8589 0.3300 0.3962 0.045 Uiso 1 1 calc GR
H29C H 0.8004 0.3761 0.3163 0.045 Uiso 1 1 calc GR
C30 C 0.9798(3) 0.6324(4) 0.7300(3) 0.0314(8) Uani 1 1 d .
H30A H 1.0223 0.5813 0.7349 0.047 Uiso 1 1 calc GR
H30B H 0.9402 0.6347 0.7751 0.047 Uiso 1 1 calc GR
H30C H 1.0357 0.7100 0.7482 0.047 Uiso 1 1 calc GR
C31 C 0.5180(3) 0.8960(3) 0.3667(2) 0.0150(6) Uani 1 1 d .
H31A H 0.4746 0.8572 0.3989 0.018 Uiso 1 1 calc R
H31B H 0.4612 0.9107 0.3171 0.018 Uiso 1 1 calc R
C32 C 0.6130(3) 1.0116(3) 0.4453(2) 0.0148(6) Uani 1 1 d .
C33 C 0.7099(3) 1.0196(3) 0.5238(2) 0.0144(6) Uani 1 1 d .
C34 C 0.7963(3) 1.1276(3) 0.5917(2) 0.0178(6) Uani 1 1 d .
H34 H 0.8633 1.1323 0.6426 0.021 Uiso 1 1 calc R
C35 C 0.7856(3) 1.2284(3) 0.5859(2) 0.0195(6) Uani 1 1 d .
H35 H 0.8443 1.3014 0.6328 0.023 Uiso 1 1 calc R
C36 C 0.6884(3) 1.2210(3) 0.5108(2) 0.0201(6) Uani 1 1 d .
H36 H 0.6792 1.2891 0.5070 0.024 Uiso 1 1 calc R
C37 C 0.6042(3) 1.1140(3) 0.4410(2) 0.0173(6) Uani 1 1 d .
H37 H 0.5389 1.1103 0.3890 0.021 Uiso 1 1 calc R
C38 C 0.5829(2) 0.8347(3) 0.2343(2) 0.0152(6) Uani 1 1 d .
C39 C 0.5976(3) 0.9378(3) 0.2200(2) 0.0171(6) Uani 1 1 d .
H39 H 0.5908 0.9993 0.2651 0.021 Uiso 1 1 calc R
C40 C 0.6218(3) 0.9517(3) 0.1409(2) 0.0197(6) Uani 1 1 d .
C41 C 0.6316(3) 0.8616(3) 0.0744(2) 0.0209(6) Uani 1 1 d .
H41 H 0.6501 0.8717 0.0215 0.025 Uiso 1 1 calc R
C42 C 0.6147(3) 0.7570(3) 0.0847(2) 0.0200(6) Uani 1 1 d .
C43 C 0.5896(3) 0.7443(3) 0.1634(2) 0.0183(6) Uani 1 1 d .
H43 H 0.5765 0.6726 0.1697 0.022 Uiso 1 1 calc R
C44 C 0.6416(4) 1.0652(3) 0.1301(3) 0.0293(8) Uani 1 1 d .
H44A H 0.5939 1.1012 0.1557 0.044 Uiso 1 1 calc GR
H44B H 0.6187 1.0521 0.0600 0.044 Uiso 1 1 calc GR
H44C H 0.7251 1.1160 0.1677 0.044 Uiso 1 1 calc GR
C45 C 0.6188(4) 0.6574(3) 0.0099(3) 0.0303(8) Uani 1 1 d .
H45A H 0.5398 0.5964 -0.0278 0.045 Uiso 1 1 calc GR
H45B H 0.6727 0.6276 0.0443 0.045 Uiso 1 1 calc GR
H45C H 0.6466 0.6834 -0.0356 0.045 Uiso 1 1 calc GR
C46 C 0.2754(3) 0.5580(3) 0.1677(2) 0.0221(7) Uani 1 1 d .

loop_
_atom_site_aniso_label
_atom_site_aniso_U_11
_atom_site_aniso_U_22
_atom_site_aniso_U_33
_atom_site_aniso_U_23
_atom_site_aniso_U_13
_atom_site_aniso_U_12
Nb 0.00960(12) 0.01205(13) 0.01285(13) 0.00562(9) 0.00576(9) 0.00528(9)
S 0.0126(3) 0.0168(3) 0.0164(3) 0.0079(3) 0.0059(3) 0.0061(3)
P 0.0109(3) 0.0148(4) 0.0151(4) 0.0061(3) 0.0060(3) 0.0058(3)
F1 0.0257(11) 0.0643(16) 0.0480(14) 0.0296(13) 0.0169(10) 0.0291(11)
F2 0.0301(12) 0.0491(15) 0.0570(16) 0.0421(13) -0.0013(11) 0.0047(11)
F3 0.0519(15) 0.0515(15) 0.0211(11) 0.0040(10) -0.0006(10) 0.0292(13)
O1 0.0162(10) 0.0215(11) 0.0180(11) 0.0084(9) 0.0089(9) 0.0100(9)
O2 0.0147(10) 0.0182(11) 0.0190(11) 0.0073(9) 0.0090(9) 0.0080(8)
O3 0.0200(11) 0.0216(12) 0.0286(13) 0.0131(10) 0.0101(10) 0.0057(9)
N1 0.0138(11) 0.0162(12) 0.0193(13) 0.0070(10) 0.0094(10) 0.0081(10)
N2 0.0137(11) 0.0157(12) 0.0173(12) 0.0091(10) 0.0078(10) 0.0074(10)
N3 0.0130(11) 0.0150(12) 0.0170(12) 0.0067(10) 0.0070(10) 0.0067(10)
C1 0.0150(13) 0.0172(14) 0.0225(15) 0.0102(12) 0.0115(12) 0.0095(12)
C2 0.0125(13) 0.0137(14) 0.0227(15) 0.0079(12) 0.0067(12) 0.0043(11)
C3 0.0123(13) 0.0156(14) 0.0227(15) 0.0094(12) 0.0066(12) 0.0057(11)
C4 0.0185(15) 0.0194(15) 0.0249(17) 0.0073(13) 0.0079(13) 0.0083(13)
C5 0.0169(15) 0.0243(17) 0.0258(17) 0.0089(14) 0.0000(13) 0.0075(13)
C6 0.0125(14) 0.0278(18) 0.038(2) 0.0138(15) 0.0081(14) 0.0088(13)
C7 0.0156(14) 0.0224(16) 0.0314(18) 0.0113(14) 0.0117(13) 0.0080(13)
C8 0.0174(14) 0.0199(15) 0.0163(14) 0.0077(12) 0.0080(12) 0.0116(12)
C9 0.0200(15) 0.0174(15) 0.0213(15) 0.0086(12) 0.0112(13) 0.0092(12)
C10 0.0216(15) 0.0208(16) 0.0200(15) 0.0088(13) 0.0070(13) 0.0126(13)
C11 0.0234(16) 0.0303(17) 0.0159(15) 0.0094(13) 0.0100(13) 0.0180(14)
C12 0.0165(14) 0.0292(17) 0.0188(15) 0.0120(13) 0.0088(12) 0.0130(13)
C13 0.0137(13) 0.0188(15) 0.0198(15) 0.0070(12) 0.0065(12) 0.0059(12)
C14 0.0351(19) 0.0237(17) 0.0272(18) 0.0091(14) 0.0156(15) 0.0145(15)
C15 0.0218(16) 0.037(2) 0.0247(17) 0.0106(15) 0.0145(14) 0.0106(15)
C16 0.0151(14) 0.0197(15) 0.0193(15) 0.0102(12) 0.0086(12) 0.0080(12)
C17 0.0135(13) 0.0237(16) 0.0173(14) 0.0100(12) 0.0067(11) 0.0115(12)
C18 0.0119(13) 0.0224(15) 0.0161(14) 0.0091(12) 0.0057(11) 0.0095(12)
C19 0.0195(15) 0.0241(16) 0.0215(16) 0.0090(13) 0.0081(13) 0.0099(13)
C20 0.0349(19) 0.0316(19) 0.0183(16) 0.0085(14) 0.0118(15) 0.0185(16)
C21 0.0358(19) 0.0349(19) 0.0209(16) 0.0154(15) 0.0178(15) 0.0179(16)
C22 0.0256(16) 0.0271(17) 0.0219(16) 0.0140(14) 0.0127(14) 0.0135(14)
C23 0.0148(13) 0.0166(14) 0.0220(15) 0.0117(12) 0.0100(12) 0.0074(12)
C24 0.0182(14) 0.0168(14) 0.0215(15) 0.0116(12) 0.0101(12) 0.0074(12)
C25 0.0214(15) 0.0209(16) 0.0330(18) 0.0158(14) 0.0183(14) 0.0109(13)
C26 0.0191(15) 0.0277(17) 0.040(2) 0.0220(16) 0.0176(15) 0.0152(14)
C27 0.0180(15) 0.0280(17) 0.0297(18) 0.0189(15) 0.0116(14) 0.0114(13)
C28 0.0185(14) 0.0208(15) 0.0228(16) 0.0102(13) 0.0113(13) 0.0090(12)
C29 0.035(2) 0.0293(19) 0.037(2) 0.0149(16) 0.0227(17) 0.0181(16)
C30 0.0233(17) 0.048(2) 0.0282(19) 0.0191(17) 0.0078(15) 0.0199(17)
C31 0.0128(13) 0.0168(14) 0.0177(14) 0.0066(12) 0.0075(11) 0.0079(11)
C32 0.0144(13) 0.0170(14) 0.0173(14) 0.0067(12) 0.0112(12) 0.0070(11)
C33 0.0144(13) 0.0159(14) 0.0179(14) 0.0077(12) 0.0106(12) 0.0077(11)
C34 0.0160(14) 0.0189(15) 0.0183(15) 0.0057(12) 0.0082(12) 0.0070(12)
C35 0.0219(15) 0.0156(14) 0.0211(15) 0.0053(12) 0.0130(13) 0.0046(12)
C36 0.0257(16) 0.0189(15) 0.0291(17) 0.0127(13) 0.0208(14) 0.0136(13)
C37 0.0168(14) 0.0220(15) 0.0213(15) 0.0114(13) 0.0127(12) 0.0110(12)
C38 0.0102(12) 0.0186(14) 0.0159(14) 0.0075(12) 0.0039(11) 0.0053(11)
C39 0.0141(13) 0.0189(15) 0.0170(14) 0.0066(12) 0.0057(12) 0.0060(12)
C40 0.0171(14) 0.0200(15) 0.0211(15) 0.0099(13) 0.0064(12) 0.0057(12)
C41 0.0211(15) 0.0273(17) 0.0171(15) 0.0104(13) 0.0103(13) 0.0088(13)
C42 0.0197(15) 0.0245(16) 0.0176(15) 0.0078(13) 0.0086(12) 0.0105(13)
C43 0.0215(15) 0.0186(15) 0.0196(15) 0.0100(12) 0.0100(13) 0.0101(12)
C44 0.041(2) 0.0249(18) 0.0283(18) 0.0155(15) 0.0190(16) 0.0114(16)
C45 0.043(2) 0.034(2) 0.0226(17) 0.0113(15) 0.0180(16) 0.0208(17)
C46 0.0179(15) 0.0249(17) 0.0203(16) 0.0090(13) 0.0036(13) 0.0087(13)

loop_
_atom_type_symbol
_atom_type_description
_atom_type_scat_dispersion_real
_atom_type_scat_dispersion_imag
_atom_type_scat_source
C C 0.0033 0.0016 'International Tables Vol C Tables 4.2.6.8 and 6.1.1.4'
H H 0.0000 0.0000 'International Tables Vol C Tables 4.2.6.8 and 6.1.1.4'
F F 0.0171 0.0103 'International Tables Vol C Tables 4.2.6.8 and 6.1.1.4'
N N 0.0061 0.0033 'International Tables Vol C Tables 4.2.6.8 and 6.1.1.4'
Nb Nb -2.0727 0.6215 'International Tables Vol C Tables 4.2.6.8 and 6.1.1.4'
O O 0.0106 0.0060 'International Tables Vol C Tables 4.2.6.8 and 6.1.1.4'
P P 0.1023 0.0942 'International Tables Vol C Tables 4.2.6.8 and 6.1.1.4'
S S 0.1246 0.1234 'International Tables Vol C Tables 4.2.6.8 and 6.1.1.4'

loop_
_exptl_crystal_face_index_h
_exptl_crystal_face_index_k
_exptl_crystal_face_index_l
_exptl_crystal_face_perp_dist
_exptl_oxdiff_crystal_face_indexfrac_h
_exptl_oxdiff_crystal_face_indexfrac_k
_exptl_oxdiff_crystal_face_indexfrac_l
_exptl_oxdiff_crystal_face_x
_exptl_oxdiff_crystal_face_y
_exptl_oxdiff_crystal_face_z
-6 15 -15 0.0887 -5.9999 15.0029 -15.0018 -0.2997 -0.0965 -0.9517
17 -5 0 0.0767 16.9995 -5.0000 -0.0004 0.8870 0.3705 0.2130
-14 -7 14 0.0785 -13.9996 -7.0027 14.0022 -0.7506 -0.2738 0.6025
6 -15 15 0.0887 5.9999 -15.0029 15.0018 0.2997 0.0965 0.9517
-1 14 6 0.0102 -1.0022 13.9990 6.0025 -0.1755 0.9380 -0.2807
1 -15 -3 0.0387 1.0020 -14.9996 -3.0020 0.1626 -0.8605 0.4024
0 -11 20 0.0993 -0.0007 -11.0038 20.0031 -0.0591 0.2949 0.9522
12 9 -15 0.1177 11.9996 9.0029 -15.0022 0.6439 0.2596 -0.7032

loop_
_geom_angle_atom_site_label_1
_geom_angle_atom_site_label_2
_geom_angle_atom_site_label_3
_geom_angle
P Nb S 132.39(2)
O1 Nb S 30.11(5)
O1 Nb P 102.36(5)
O2 Nb S 30.26(5)
O2 Nb P 162.64(5)
O2 Nb O1 60.32(7)
N1 Nb S 121.32(8)
N1 Nb P 105.87(8)
N1 Nb O1 151.33(9)
N1 Nb O2 91.28(9)
N1 Nb N2 102.54(10)
N1 Nb N3 107.51(10)
N1 Nb C1 38.54(10)
N2 Nb S 87.02(7)
N2 Nb P 76.41(7)
N2 Nb O1 79.22(8)
N2 Nb O2 97.60(9)
N2 Nb N3 147.70(10)
N2 Nb C1 106.30(11)
N3 Nb S 87.37(7)
N3 Nb P 84.17(7)
N3 Nb O1 80.08(9)
N3 Nb O2 93.35(9)
N3 Nb C1 90.46(10)
C1 Nb S 157.13(8)
C1 Nb P 69.85(8)
C1 Nb O1 168.46(9)
C1 Nb O2 127.44(9)
O1 S Nb 56.15(9)
O1 S O2 107.75(12)
O1 S C46 104.81(14)
O2 S Nb 51.70(8)
O2 S C46 105.74(14)
O3 S Nb 137.00(10)
O3 S O1 117.77(14)
O3 S O2 115.86(13)
O3 S C46 103.53(15)
C46 S Nb 119.36(11)
C3 P Nb 103.63(10)
C3 P C18 104.39(14)
C18 P Nb 118.14(10)
C33 P Nb 115.69(10)
C33 P C3 108.54(14)
C33 P C18 105.57(14)
S O1 Nb 93.74(10)
S O2 Nb 98.04(11)
C1 N1 Nb 79.65(16)
C1 N1 C8 127.8(3)
C8 N1 Nb 146.8(2)
C16 N2 Nb 125.76(19)
C23 N2 Nb 120.66(19)
C23 N2 C16 113.0(2)
C31 N3 Nb 120.29(19)
C38 N3 Nb 122.21(19)
C38 N3 C31 116.4(2)
Nb C1 H1 115.0
N1 C1 Nb 61.81(15)
N1 C1 H1 115.0
N1 C1 C2 122.1(3)
C2 C1 Nb 117.6(2)
C2 C1 H1 115.0
C3 C2 C1 115.9(3)
C7 C2 C1 125.5(3)
C7 C2 C3 118.6(3)
C2 C3 P 110.3(2)
C4 C3 P 127.7(2)
C4 C3 C2 121.7(3)
C3 C4 H4 120.7
C3 C4 C5 118.6(3)
C5 C4 H4 120.7
C4 C5 H5 120.1
C6 C5 C4 119.9(3)
C6 C5 H5 120.1
C5 C6 H6 119.4
C7 C6 C5 121.1(3)
C7 C6 H6 119.4
C2 C7 H7 119.9
C6 C7 C2 120.1(3)
C6 C7 H7 119.9
N1 C8 C13 119.9(3)
C9 C8 N1 120.6(3)
C9 C8 C13 119.5(3)
C8 C9 H9 119.6
C10 C9 C8 120.8(3)
C10 C9 H9 119.6
C9 C10 C11 118.9(3)
C9 C10 C14 120.9(3)
C11 C10 C14 120.2(3)
C10 C11 H11 119.2
C12 C11 C10 121.5(3)
C12 C11 H11 119.2
C11 C12 C13 119.0(3)
C11 C12 C15 120.6(3)
C13 C12 C15 120.4(3)
C8 C13 H13 119.9
C12 C13 C8 120.2(3)
C12 C13 H13 119.9
C10 C14 H14A 109.5
C10 C14 H14B 109.5
C10 C14 H14C 109.5
H14A C14 H14B 109.5
H14A C14 H14C 109.5
H14B C14 H14C 109.5
C12 C15 H15A 109.5
C12 C15 H15B 109.5
C12 C15 H15C 109.5
H15A C15 H15B 109.5
H15A C15 H15C 109.5
H15B C15 H15C 109.5
N2 C16 H16A 107.5
N2 C16 H16B 107.5
N2 C16 C17 119.3(2)
H16A C16 H16B 107.0
C17 C16 H16A 107.5
C17 C16 H16B 107.5
C18 C17 C16 125.4(3)
C18 C17 C22 118.4(3)
C22 C17 C16 116.0(3)
C17 C18 P 119.9(2)
C17 C18 C19 119.6(3)
C19 C18 P 120.6(2)
C18 C19 H19 119.5
C20 C19 C18 121.0(3)
C20 C19 H19 119.5
C19 C20 H20 120.2
C19 C20 C21 119.5(3)
C21 C20 H20 120.2
C20 C21 H21 120.0
C22 C21 C20 119.9(3)
C22 C21 H21 120.0
C17 C22 H22 119.2
C21 C22 C17 121.5(3)
C21 C22 H22 119.2
C24 C23 N2 118.9(3)
C28 C23 N2 121.9(3)
C28 C23 C24 119.2(3)
C23 C24 H24 119.4
C25 C24 C23 121.2(3)
C25 C24 H24 119.4
C24 C25 C26 118.5(3)
C24 C25 C29 119.7(3)
C26 C25 C29 121.8(3)
C25 C26 H26 119.2
C27 C26 C25 121.5(3)
C27 C26 H26 119.2
C26 C27 C28 118.9(3)
C26 C27 C30 121.2(3)
C28 C27 C30 119.8(3)
C23 C28 C27 120.6(3)
C23 C28 H28 119.7
C27 C28 H28 119.7
C25 C29 H29A 109.5
C25 C29 H29B 109.5
C25 C29 H29C 109.5
H29A C29 H29B 109.5
H29A C29 H29C 109.5
H29B C29 H29C 109.5
C27 C30 H30A 109.5
C27 C30 H30B 109.5
C27 C30 H30C 109.5
H30A C30 H30B 109.5
H30A C30 H30C 109.5
H30B C30 H30C 109.5
N3 C31 H31A 108.6
N3 C31 H31B 108.6
N3 C31 C32 114.8(2)
H31A C31 H31B 107.5
C32 C31 H31A 108.6
C32 C31 H31B 108.6
C33 C32 C31 122.3(3)
C37 C32 C31 119.7(3)
C37 C32 C33 117.9(3)
C32 C33 P 118.8(2)
C34 C33 P 121.4(2)
C34 C33 C32 119.9(3)
C33 C34 H34 119.4
C35 C34 C33 121.1(3)
C35 C34 H34 119.4
C34 C35 H35 120.4
C36 C35 C34 119.2(3)
C36 C35 H35 120.4
C35 C36 H36 119.9
C35 C36 C37 120.1(3)
C37 C36 H36 119.9
C32 C37 H37 119.1
C36 C37 C32 121.7(3)
C36 C37 H37 119.1
N3 C38 C43 118.9(3)
C39 C38 N3 123.8(3)
C39 C38 C43 117.3(3)
C38 C39 H39 119.3
C40 C39 C38 121.3(3)
C40 C39 H39 119.3
C39 C40 C44 119.8(3)
C41 C40 C39 119.5(3)
C41 C40 C44 120.6(3)
C40 C41 H41 119.6
C40 C41 C42 120.8(3)
C42 C41 H41 119.6
C41 C42 C45 121.0(3)
C43 C42 C41 118.9(3)
C43 C42 C45 120.1(3)
C38 C43 H43 119.0
C42 C43 C38 122.0(3)
C42 C43 H43 119.0
C40 C44 H44A 109.5
C40 C44 H44B 109.5
C40 C44 H44C 109.5
H44A C44 H44B 109.5
H44A C44 H44C 109.5
H44B C44 H44C 109.5
C42 C45 H45A 109.5
C42 C45 H45B 109.5
C42 C45 H45C 109.5
H45A C45 H45B 109.5
H45A C45 H45C 109.5
H45B C45 H45C 109.5
F1 C46 S 108.6(2)
F2 C46 S 112.8(2)
F2 C46 F1 108.0(3)
F2 C46 F3 110.4(3)
F3 C46 S 109.7(2)
F3 C46 F1 107.1(3)

loop_
_geom_bond_atom_site_label_1
_geom_bond_atom_site_label_2
_geom_bond_distance
Nb S 2.9139(8)
Nb P 2.5210(8)
Nb O1 2.425(2)
Nb O2 2.310(2)
Nb N1 1.980(2)
Nb N2 2.056(2)
Nb N3 2.058(2)
Nb C1 2.210(3)
S O1 1.465(2)
S O2 1.483(2)
S O3 1.422(2)
S C46 1.838(3)
P C3 1.818(3)
P C18 1.826(3)
P C33 1.814(3)
F1 C46 1.330(4)
F2 C46 1.307(4)
F3 C46 1.313(4)
N1 C1 1.400(4)
N1 C8 1.402(4)
N2 C16 1.477(4)
N2 C23 1.435(4)
N3 C31 1.475(4)
N3 C38 1.408(4)
C1 H1 1.0000
C1 C2 1.499(4)
C2 C3 1.400(4)
C2 C7 1.398(4)
C3 C4 1.392(4)
C4 H4 0.9500
C4 C5 1.402(4)
C5 H5 0.9500
C5 C6 1.387(5)
C6 H6 0.9500
C6 C7 1.381(5)
C7 H7 0.9500
C8 C9 1.397(4)
C8 C13 1.402(4)
C9 H9 0.9500
C9 C10 1.391(4)
C10 C11 1.395(5)
C10 C14 1.509(5)
C11 H11 0.9500
C11 C12 1.389(5)
C12 C13 1.400(4)
C12 C15 1.514(5)
C13 H13 0.9500
C14 H14A 0.9800
C14 H14B 0.9800
C14 H14C 0.9800
C15 H15A 0.9800
C15 H15B 0.9800
C15 H15C 0.9800
C16 H16A 0.9900
C16 H16B 0.9900
C16 C17 1.524(4)
C17 C18 1.401(4)
C17 C22 1.405(4)
C18 C19 1.407(4)
C19 H19 0.9500
C19 C20 1.387(5)
C20 H20 0.9500
C20 C21 1.389(5)
C21 H21 0.9500
C21 C22 1.386(5)
C22 H22 0.9500
C23 C24 1.397(4)
C23 C28 1.393(4)
C24 H24 0.9500
C24 C25 1.394(4)
C25 C26 1.396(5)
C25 C29 1.511(5)
C26 H26 0.9500
C26 C27 1.391(5)
C27 C28 1.400(4)
C27 C30 1.508(5)
C28 H28 0.9500
C29 H29A 0.9800
C29 H29B 0.9800
C29 H29C 0.9800
C30 H30A 0.9800
C30 H30B 0.9800
C30 H30C 0.9800
C31 H31A 0.9900
C31 H31B 0.9900
C31 C32 1.529(4)
C32 C33 1.408(4)
C32 C37 1.399(4)
C33 C34 1.399(4)
C34 H34 0.9500
C34 C35 1.393(4)
C35 H35 0.9500
C35 C36 1.385(5)
C36 H36 0.9500
C36 C37 1.390(5)
C37 H37 0.9500
C38 C39 1.406(4)
C38 C43 1.413(4)
C39 H39 0.9500
C39 C40 1.396(4)
C40 C41 1.394(5)
C40 C44 1.510(5)
C41 H41 0.9500
C41 C42 1.395(5)
C42 C43 1.390(4)
C42 C45 1.506(5)
C43 H43 0.9500
C44 H44A 0.9800
C44 H44B 0.9800
C44 H44C 0.9800
C45 H45A 0.9800
C45 H45B 0.9800
C45 H45C 0.9800

loop_
_geom_torsion_atom_site_label_1
_geom_torsion_atom_site_label_2
_geom_torsion_atom_site_label_3
_geom_torsion_atom_site_label_4
_geom_torsion
Nb S C46 F1 -121.8(2)
Nb S C46 F2 -2.1(3)
Nb S C46 F3 121.5(2)
Nb P C3 C2 22.8(2)
Nb P C3 C4 -151.5(3)
Nb P C18 C17 16.1(3)
Nb P C18 C19 -165.3(2)
Nb P C33 C32 28.3(3)
Nb P C33 C34 -152.1(2)
Nb N1 C1 C2 106.5(3)
Nb N1 C8 C9 -41.8(5)
Nb N1 C8 C13 138.7(3)
Nb N2 C16 C17 -73.5(3)
Nb N2 C23 C24 -59.0(3)
Nb N2 C23 C28 122.5(3)
Nb N3 C31 C32 84.8(3)
Nb N3 C38 C39 -148.4(2)
Nb N3 C38 C43 31.6(4)
Nb C1 C2 C3 -46.1(3)
Nb C1 C2 C7 135.8(3)
P C3 C4 C5 174.0(3)
P C18 C19 C20 -179.8(3)
P C33 C34 C35 -176.7(2)
O1 S O2 Nb 3.59(13)
O1 S C46 F1 -62.6(3)
O1 S C46 F2 57.1(3)
O1 S C46 F3 -179.3(2)
O2 S O1 Nb -3.39(13)
O2 S C46 F1 -176.3(2)
O2 S C46 F2 -56.6(3)
O2 S C46 F3 67.0(3)
O3 S O1 Nb 129.94(12)
O3 S O2 Nb -130.75(12)
O3 S C46 F1 61.4(3)
O3 S C46 F2 -178.9(3)
O3 S C46 F3 -55.3(3)
N1 C1 C2 C3 -118.5(3)
N1 C1 C2 C7 63.4(4)
N1 C8 C9 C10 -176.1(3)
N1 C8 C13 C12 178.2(3)
N2 C16 C17 C18 25.7(4)
N2 C16 C17 C22 -158.8(3)
N2 C23 C24 C25 179.8(3)
N2 C23 C28 C27 179.0(3)
N3 C31 C32 C33 -55.3(4)
N3 C31 C32 C37 125.5(3)
N3 C38 C39 C40 177.8(3)
N3 C38 C43 C42 -177.2(3)
C1 N1 C8 C9 177.8(3)
C1 N1 C8 C13 -1.7(5)
C1 C2 C3 P 8.9(3)
C1 C2 C3 C4 -176.4(3)
C1 C2 C7 C6 175.8(3)
C2 C3 C4 C5 0.3(5)
C3 P C18 C17 -98.3(2)
C3 P C18 C19 80.3(3)
C3 P C33 C32 144.2(2)
C3 P C33 C34 -36.1(3)
C3 C2 C7 C6 -2.3(5)
C3 C4 C5 C6 -2.0(5)
C4 C5 C6 C7 1.6(5)
C5 C6 C7 C2 0.6(5)
C7 C2 C3 P -172.8(2)
C7 C2 C3 C4 1.9(5)
C8 N1 C1 Nb 159.2(3)
C8 N1 C1 C2 -94.3(4)
C8 C9 C10 C11 -2.3(5)
C8 C9 C10 C14 178.1(3)
C9 C8 C13 C12 -1.3(4)
C9 C10 C11 C12 -1.0(5)
C10 C11 C12 C13 3.1(5)
C10 C11 C12 C15 -176.1(3)
C11 C12 C13 C8 -1.9(5)
C13 C8 C9 C10 3.4(5)
C14 C10 C11 C12 178.7(3)
C15 C12 C13 C8 177.3(3)
C16 N2 C23 C24 129.5(3)
C16 N2 C23 C28 -49.0(4)
C16 C17 C18 P -4.5(4)
C16 C17 C18 C19 176.9(3)
C16 C17 C22 C21 -176.3(3)
C17 C18 C19 C20 -1.2(5)
C18 P C3 C2 147.1(2)
C18 P C3 C4 -27.2(3)
C18 P C33 C32 -104.4(2)
C18 P C33 C34 75.3(3)
C18 C17 C22 C21 -0.5(5)
C18 C19 C20 C21 0.0(5)
C19 C20 C21 C22 1.0(5)
C20 C21 C22 C17 -0.8(5)
C22 C17 C18 P -179.9(2)
C22 C17 C18 C19 1.5(4)
C23 N2 C16 C17 97.5(3)
C23 C24 C25 C26 1.0(5)
C23 C24 C25 C29 179.5(3)
C24 C23 C28 C27 0.5(5)
C24 C25 C26 C27 0.8(5)
C25 C26 C27 C28 -1.9(5)
C25 C26 C27 C30 178.4(3)
C26 C27 C28 C23 1.3(5)
C28 C23 C24 C25 -1.6(4)
C29 C25 C26 C27 -177.7(3)
C30 C27 C28 C23 -179.1(3)
C31 N3 C38 C39 19.4(4)
C31 N3 C38 C43 -160.6(3)
C31 C32 C33 P -2.5(4)
C31 C32 C33 C34 177.8(3)
C31 C32 C37 C36 -180.0(3)
C32 C33 C34 C35 3.0(4)
C33 P C3 C2 -100.7(2)
C33 P C3 C4 85.0(3)
C33 P C18 C17 147.4(2)
C33 P C18 C19 -34.0(3)
C33 C32 C37 C36 0.7(4)
C33 C34 C35 C36 -0.8(5)
C34 C35 C36 C37 -1.5(5)
C35 C36 C37 C32 1.5(5)
C37 C32 C33 P 176.7(2)
C37 C32 C33 C34 -2.9(4)
C38 N3 C31 C32 -83.2(3)
C38 C39 C40 C41 0.1(5)
C38 C39 C40 C44 -177.6(3)
C39 C38 C43 C42 2.8(4)
C39 C40 C41 C42 1.6(5)
C40 C41 C42 C43 -1.0(5)
C40 C41 C42 C45 176.7(3)
C41 C42 C43 C38 -1.2(5)
C43 C38 C39 C40 -2.2(4)
C44 C40 C41 C42 179.3(3)
C45 C42 C43 C38 -178.9(3)
C46 S O1 Nb -115.68(12)
C46 S O2 Nb 115.25(13)

loop_
_platon_squeeze_void_nr
_platon_squeeze_void_average_x
_platon_squeeze_void_average_y
_platon_squeeze_void_average_z
_platon_squeeze_void_volume
_platon_squeeze_void_count_electrons
_platon_squeeze_void_content
1 -0.000 -0.000 -0.000 243 28 toluene
